data_7131961
loop_
_publ_author_name
'Mandal, Dipendu'
'Qu, Zheng-wang'
'Grimme, Stefan'
'Stephan, Douglas W.'

_publ_section_title
;
 Electron-deficient cyclopropenium cations as Lewis acids in FLP chemistry
;
_journal_name_full 'Chemical Communications'
_journal_paper_doi 10.1039/D3CC02684A
_journal_year 2023
_chemical_formula_moiety 'B C24 F20, C21 H5 F10, 0.5(C H2 Cl2)'
_chemical_formula_sum 'C45.5 H6 B Cl F30'
_chemical_formula_weight 1168.76
_space_group_crystal_system triclinic
_space_group_IT_number 2
_space_group_name_Hall '-P 1'
_space_group_name_H-M_alt 'P -1'
_atom_sites_solution_hydrogens geom
_atom_sites_solution_primary iterative
_audit_creation_date 2023-04-25
_audit_creation_method
;
Olex2 1.5
(compiled 2023.03.06 svn.rbb2c1857 for OlexSys, GUI svn.r6748)
;
_audit_update_record
;
2023-04-25 deposited with the CCDC.	2023-08-01 downloaded from the CCDC.
;
_cell_angle_alpha 64.316(5)
_cell_angle_beta 75.794(5)
_cell_angle_gamma 78.866(6)
_cell_formula_units_Z 4
_cell_length_a 10.8368(15)
_cell_length_b 20.352(3)
_cell_length_c 21.873(3)
_cell_measurement_reflns_used 1819
_cell_measurement_temperature 150.02
_cell_measurement_theta_max 18.10
_cell_measurement_theta_min 2.23
_cell_volume 4193.7(10)
_computing_molecular_graphics 'Olex2 1.5 (Dolomanov et al., 2009)'
_computing_publication_material 'Olex2 1.5 (Dolomanov et al., 2009)'
_computing_structure_refinement 'XL  (Sheldrick, 2008)'
_computing_structure_solution 'olex2.solve 1.5 (Bourhis et al., 2015)'
_diffrn_ambient_temperature 150.02
_diffrn_measured_fraction_theta_full 0.998
_diffrn_measured_fraction_theta_max 0.998
_diffrn_measurement_device_type 'Bruker APEX-II CCD'
_diffrn_measurement_method '\f and \w scans'
_diffrn_radiation_monochromator graphite
_diffrn_radiation_type MoK\a
_diffrn_radiation_wavelength 0.71073
_diffrn_reflns_av_R_equivalents 0.3688
_diffrn_reflns_av_unetI/netI 0.3406
_diffrn_reflns_Laue_measured_fraction_full 0.998
_diffrn_reflns_Laue_measured_fraction_max 0.998
_diffrn_reflns_limit_h_max 12
_diffrn_reflns_limit_h_min -12
_diffrn_reflns_limit_k_max 24
_diffrn_reflns_limit_k_min -24
_diffrn_reflns_limit_l_max 20
_diffrn_reflns_limit_l_min -26
_diffrn_reflns_number 97400
_diffrn_reflns_point_group_measured_fraction_full 0.998
_diffrn_reflns_point_group_measured_fraction_max 0.998
_diffrn_reflns_theta_full 25.000
_diffrn_reflns_theta_max 25.000
_diffrn_reflns_theta_min 1.116
_diffrn_source_current 30.0
_diffrn_source_power 1.5
_diffrn_source_voltage 50.0
_diffrn_standards_number 0
_exptl_absorpt_coefficient_mu 0.263
_exptl_absorpt_correction_type none
_exptl_crystal_colour colourless
_exptl_crystal_colour_primary colourless
_exptl_crystal_density_diffrn 1.851
_exptl_crystal_description PLATE
_exptl_crystal_F_000 2284
_exptl_crystal_size_max 0.4
_exptl_crystal_size_mid 0.02
_exptl_crystal_size_min 0.011
_refine_diff_density_max 0.408
_refine_diff_density_min -0.589
_refine_diff_density_rms 0.089
_refine_ls_extinction_method none
_refine_ls_goodness_of_fit_ref 1.004
_refine_ls_hydrogen_treatment constr
_refine_ls_matrix_type full
_refine_ls_number_parameters 1396
_refine_ls_number_reflns 14744
_refine_ls_number_restraints 0
_refine_ls_restrained_S_all 1.004
_refine_ls_R_factor_all 0.2982
_refine_ls_R_factor_gt 0.0867
_refine_ls_shift/su_max 0.000
_refine_ls_shift/su_mean 0.000
_refine_ls_structure_factor_coef Fsqd
_refine_ls_weighting_details 'w=1/[\s^2^(Fo^2^)+(0.0623P)^2^+3.4384P] where P=(Fo^2^+2Fc^2^)/3'
_refine_ls_weighting_scheme calc
_refine_ls_wR_factor_gt 0.1466
_refine_ls_wR_factor_ref 0.2284
_reflns_Friedel_coverage 0.000
_reflns_number_gt 4819
_reflns_number_total 14744
_reflns_threshold_expression 'I > 2\s(I)'
_cod_data_source_file d3cc02684a2.cif
_cod_data_source_block 1_CCDC5
_cod_original_formula_sum 'C45.50 H6 B Cl F30'
_cod_database_code 7131961
_shelx_shelxl_version_number 2018/3
_shelx_space_group_comment
;
The symmetry employed for this shelxl refinement is uniquely defined
by the following loop, which should always be used as a source of
symmetry information in preference to the above space-group names.
They are only intended as comments.
;
_shelx_estimated_absorpt_t_max 0.997
_shelx_estimated_absorpt_t_min 0.902
_olex2_refinement_description
;
1. Fixed Uiso
 At 1.2 times of:
  All C(H) groups, All C(H,H) groups
2.a Secondary CH2 refined with riding coordinates:
 C4(H4A,H4B)
2.b Aromatic/amide H refined with riding coordinates:
 C92(H92), C98(H98), C120(H120), C135(H135), C142(H142), C59(H59), C80(H80),
 C131(H131), C147(H147), C150(H150)
;
_olex2_submission_special_instructions 'No special instructions were received'

loop_
_space_group_symop_operation_xyz
'x, y, z'
'-x, -y, -z'

loop_
_atom_site_label
_atom_site_type_symbol
_atom_site_fract_x
_atom_site_fract_y
_atom_site_fract_z
_atom_site_U_iso_or_equiv
_atom_site_adp_type
_atom_site_occupancy
_atom_site_site_symmetry_order
_atom_site_calc_flag
_atom_site_refinement_flags_posn
_atom_site_refinement_flags_adp
_atom_site_refinement_flags_occupancy
_atom_site_disorder_assembly
_atom_site_disorder_group
F1 F 0.7217(5) 0.1416(3) -0.1721(3) 0.0418(15) Uani 1 1 d . . . . .
F2 F 0.8513(5) 0.2484(3) -0.1950(2) 0.0333(14) Uani 1 1 d . . . . .
F4 F 0.8024(5) 0.3381(3) -0.1210(2) 0.0336(14) Uani 1 1 d . . . . .
F10 F 1.1231(5) 0.1973(3) -0.2164(2) 0.0361(14) Uani 1 1 d . . . . .
F12 F 0.8566(5) 0.0025(3) 0.0417(3) 0.0398(15) Uani 1 1 d . . . . .
F13 F 0.9956(5) 0.1083(3) 0.0182(2) 0.0350(14) Uani 1 1 d . . . . .
F14 F 0.9632(5) 0.5340(3) -0.3217(2) 0.0403(15) Uani 1 1 d . . . . .
F18 F 1.2345(5) 0.3211(3) -0.2318(2) 0.0402(15) Uani 1 1 d . . . . .
F20 F 1.2209(6) 0.3230(3) -0.0982(3) 0.0435(15) Uani 1 1 d . . . . .
F22 F 1.2429(5) 0.1718(3) -0.0115(3) 0.0435(15) Uani 1 1 d . . . . .
F26 F 0.8197(5) 0.2319(3) 0.0203(2) 0.0370(15) Uani 1 1 d . . . . .
F32 F 0.7212(5) 0.0156(3) -0.0540(3) 0.0475(16) Uani 1 1 d . . . . .
F35 F 0.7681(5) 0.4732(3) -0.2170(3) 0.0443(15) Uani 1 1 d . . . . .
F36 F 1.3292(5) 0.1084(3) -0.2363(3) 0.0523(17) Uani 1 1 d . . . . .
F40 F 1.4500(5) 0.0884(3) -0.0351(3) 0.0503(17) Uani 1 1 d . . . . .
F45 F 1.4966(5) 0.0520(3) -0.1468(3) 0.0575(18) Uani 1 1 d . . . . .
F47 F 0.8149(6) 0.2859(3) 0.1109(3) 0.0583(19) Uani 1 1 d . . . . .
C48 C 1.1148(9) 0.3564(5) -0.2262(5) 0.024(2) Uani 1 1 d . . . . .
C54 C 1.0208(9) 0.3211(5) -0.1713(4) 0.022(2) Uani 1 1 d . . . . .
F57 F 1.0062(7) 0.3621(4) 0.0984(3) 0.084(2) Uani 1 1 d . . . . .
C60 C 0.9307(8) 0.1859(5) -0.0890(4) 0.021(2) Uani 1 1 d . . . . .
F62 F 1.2118(7) 0.3792(4) -0.0075(3) 0.079(2) Uani 1 1 d . . . . .
C66 C 0.8844(10) 0.4356(5) -0.2220(5) 0.028(2) Uani 1 1 d . . . . .
C69 C 0.8545(9) 0.0642(5) -0.0166(5) 0.026(2) Uani 1 1 d . . . . .
C70 C 0.9248(9) 0.1206(6) -0.0300(5) 0.029(3) Uani 1 1 d . . . . .
C72 C 0.9055(9) 0.3646(5) -0.1725(4) 0.026(2) Uani 1 1 d . . . . .
C73 C 1.1711(8) 0.1928(5) -0.1145(4) 0.018(2) Uani 1 1 d . . . . .
C74 C 1.2024(9) 0.1717(5) -0.1689(5) 0.031(3) Uani 1 1 d . . . . .
C76 C 0.8563(9) 0.1899(5) -0.1347(5) 0.029(3) Uani 1 1 d . . . . .
C88 C 0.9816(11) 0.4651(5) -0.2730(5) 0.030(3) Uani 1 1 d . . . . .
C89 C 1.3076(10) 0.1250(5) -0.1801(5) 0.031(3) Uani 1 1 d . . . . .
C95 C 0.9226(10) 0.2666(5) 0.0115(5) 0.029(2) Uani 1 1 d . . . . .
C97 C 0.7872(10) 0.0703(6) -0.0645(5) 0.034(3) Uani 1 1 d . . . . .
C101 C 1.3901(10) 0.0959(5) -0.1346(6) 0.038(3) Uani 1 1 d . . . . .
C107 C 1.1177(12) 0.3119(5) -0.0467(5) 0.040(3) Uani 1 1 d . . . . .
C108 C 1.1146(11) 0.3415(6) -0.0009(5) 0.046(3) Uani 1 1 d . . . . .
C116 C 1.0107(13) 0.3346(6) 0.0514(5) 0.048(3) Uani 1 1 d . . . . .
C118 C 1.2603(10) 0.1602(5) -0.0699(5) 0.034(3) Uani 1 1 d . . . . .
C124 C 0.9167(12) 0.2944(6) 0.0587(5) 0.043(3) Uani 1 1 d . . . . .
C125 C 0.7898(9) 0.1342(6) -0.1233(5) 0.030(3) Uani 1 1 d . . . . .
C126 C 1.0249(9) 0.2704(5) -0.0417(4) 0.026(2) Uani 1 1 d . . . . .
C132 C 1.3683(10) 0.1137(6) -0.0792(6) 0.036(3) Uani 1 1 d . . . . .
B148 B 1.0357(11) 0.2423(6) -0.1039(5) 0.026(3) Uani 1 1 d . . . . .
F3 F 1.4308(5) 0.6986(3) -0.4267(2) 0.0353(14) Uani 1 1 d . . . . .
F5 F 1.0037(5) 0.6735(3) -0.4246(2) 0.0305(13) Uani 1 1 d . . . . .
F6 F 1.0878(5) 0.8070(3) -0.5281(2) 0.0321(14) Uani 1 1 d . . . . .
F7 F 0.9831(5) 0.8358(3) -0.3164(2) 0.0351(14) Uani 1 1 d . . . . .
F8 F 1.4670(5) 0.9265(3) -0.4976(3) 0.0432(15) Uani 1 1 d . . . . .
F9 F 1.3030(5) 0.8428(3) -0.4956(2) 0.0344(14) Uani 1 1 d . . . . .
F16 F 1.3472(6) 0.5408(3) -0.5122(3) 0.0525(17) Uani 1 1 d . . . . .
F17 F 1.2925(5) 0.6239(3) -0.2872(2) 0.0335(14) Uani 1 1 d . . . . .
F19 F 1.2128(5) 0.7473(3) -0.2513(2) 0.0383(15) Uani 1 1 d . . . . .
F21 F 0.8626(5) 0.7238(3) -0.3079(2) 0.0335(14) Uani 1 1 d . . . . .
F23 F 0.9503(5) 0.5018(3) -0.1246(3) 0.0414(15) Uani 1 1 d . . . . .
F25 F 0.7804(5) 0.6119(3) -0.1947(3) 0.0431(15) Uani 1 1 d . . . . .
F28 F 0.8327(5) 0.9577(3) -0.3744(3) 0.0525(17) Uani 1 1 d . . . . .
F29 F 1.0895(5) 0.5764(3) -0.4807(2) 0.0411(15) Uani 1 1 d . . . . .
F31 F 1.3747(5) 0.8308(3) -0.2540(3) 0.0487(16) Uani 1 1 d . . . . .
F34 F 1.2061(5) 0.5104(3) -0.1744(2) 0.0423(15) Uani 1 1 d . . . . .
F38 F 1.5034(6) 0.9239(3) -0.3776(3) 0.0496(16) Uani 1 1 d . . . . .
F39 F 0.8078(6) 1.0049(3) -0.5084(3) 0.0544(17) Uani 1 1 d . . . . .
F42 F 0.9379(5) 0.9267(3) -0.5834(3) 0.0496(17) Uani 1 1 d . . . . .
F46 F 1.5142(5) 0.6058(3) -0.4849(3) 0.0470(16) Uani 1 1 d . . . . .
C55 C 1.3176(9) 0.8369(5) -0.4338(5) 0.027(2) Uani 1 1 d . . . . .
C58 C 1.0817(9) 0.6819(5) -0.3044(4) 0.022(2) Uani 1 1 d . . . . .
C63 C 0.9727(9) 0.8556(5) -0.3830(5) 0.027(2) Uani 1 1 d . . . . .
C65 C 1.2116(9) 0.6929(5) -0.4227(4) 0.022(2) Uani 1 1 d . . . . .
C67 C 1.2507(8) 0.7895(5) -0.3739(4) 0.021(2) Uani 1 1 d . . . . .
C68 C 0.9544(10) 0.6734(5) -0.2764(5) 0.025(2) Uani 1 1 d . . . . .
C75 C 1.4200(10) 0.8807(5) -0.3757(6) 0.037(3) Uani 1 1 d . . . . .
C81 C 0.9474(9) 0.9037(5) -0.5160(5) 0.033(3) Uani 1 1 d . . . . .
C83 C 1.1317(10) 0.6576(5) -0.4395(4) 0.032(3) Uani 1 1 d . . . . .
C87 C 1.0243(9) 0.8412(5) -0.4859(5) 0.028(2) Uani 1 1 d . . . . .
C90 C 0.9934(11) 0.5597(5) -0.1816(4) 0.029(3) Uani 1 1 d . . . . .
C93 C 1.3856(10) 0.6220(5) -0.4706(4) 0.030(3) Uani 1 1 d . . . . .
C96 C 1.4027(9) 0.8822(5) -0.4370(5) 0.028(2) Uani 1 1 d . . . . .
C99 C 1.1628(10) 0.6246(5) -0.2656(5) 0.028(2) Uani 1 1 d . . . . .
C100 C 1.0418(8) 0.8118(5) -0.4170(4) 0.023(2) Uani 1 1 d . . . . .
C104 C 0.9096(10) 0.6147(5) -0.2173(5) 0.029(2) Uani 1 1 d . . . . .
C109 C 1.2722(10) 0.7905(5) -0.3146(5) 0.034(3) Uani 1 1 d . . . . .
C110 C 0.8818(10) 0.9439(5) -0.4793(5) 0.036(3) Uani 1 1 d . . . . .
B112 B 1.1460(11) 0.7444(6) -0.3789(5) 0.028(3) Uani 1 1 d . . . . .
C117 C 1.3404(10) 0.6711(5) -0.4399(4) 0.028(2) Uani 1 1 d . . . . .
C119 C 1.1748(11) 0.6078(5) -0.4685(4) 0.032(3) Uani 1 1 d . . . . .
C121 C 1.1221(10) 0.5641(5) -0.2074(4) 0.026(2) Uani 1 1 d . . . . .
C122 C 1.3032(10) 0.5902(5) -0.4839(5) 0.029(2) Uani 1 1 d . . . . .
C123 C 0.8958(9) 0.9178(5) -0.4108(5) 0.030(3) Uani 1 1 d . . . . .
C129 C 1.3535(10) 0.8339(6) -0.3139(5) 0.035(3) Uani 1 1 d . . . . .
F11 F 1.4690(5) 0.3701(3) -0.3423(3) 0.0511(17) Uani 1 1 d . . . . .
F15 F 1.5168(5) 0.3771(3) -0.1039(3) 0.0429(15) Uani 1 1 d . . . . .
F24 F 1.4595(5) 0.5009(3) -0.3348(3) 0.0462(16) Uani 1 1 d . . . . .
F30 F 1.6905(5) 0.5304(3) -0.3548(2) 0.0434(15) Uani 1 1 d . . . . .
F33 F 1.6851(6) 0.8165(3) -0.4077(3) 0.0542(17) Uani 1 1 d . . . . .
F37 F 1.5657(5) 0.7242(3) -0.2833(3) 0.0453(16) Uani 1 1 d . . . . .
F41 F 1.8064(5) 0.6225(3) -0.4789(3) 0.0538(17) Uani 1 1 d . . . . .
F43 F 1.5232(6) 0.2472(3) -0.1109(3) 0.0576(18) Uani 1 1 d . . . . .
F49 F 1.5008(6) 0.2447(3) -0.2310(3) 0.0568(17) Uani 1 1 d . . . . .
C50 C 1.4938(8) 0.5559(5) -0.1852(5) 0.030(2) Uani 1 1 d . . . . .
F51 F 1.7996(6) 0.7654(3) -0.5046(3) 0.0542(17) Uani 1 1 d . . . . .
C79 C 1.4925(9) 0.4412(6) -0.2199(5) 0.032(3) Uani 1 1 d . . . . .
C82 C 1.6175(9) 0.6266(6) -0.3174(5) 0.030(3) Uani 1 1 d . . . . .
C91 C 1.5059(9) 0.3751(6) -0.1626(5) 0.035(3) Uani 1 1 d . . . . .
C92 C 1.4335(11) 0.6347(7) -0.0544(6) 0.054(3) Uani 1 1 d . . . . .
H92 H 1.458002 0.673456 -0.048195 0.064 Uiso 1 1 calc R U . . .
C94 C 1.6226(9) 0.6984(6) -0.3319(5) 0.031(3) Uani 1 1 d . . . . .
C98 C 1.4775(10) 0.6275(6) -0.1164(5) 0.045(3) Uani 1 1 d . . . . .
H98 H 1.528577 0.662319 -0.153625 0.054 Uiso 1 1 calc R U . . .
C105 C 1.7412(10) 0.7199(6) -0.4437(5) 0.041(3) Uani 1 1 d . . . . .
C115 C 1.4982(10) 0.3096(6) -0.2271(6) 0.040(3) Uani 1 1 d . . . . .
C120 C 1.3546(11) 0.5862(8) -0.0016(6) 0.057(4) Uani 1 1 d . . . . .
H120 H 1.320680 0.593663 0.039514 0.069 Uiso 1 1 calc R U . . .
C127 C 1.4797(9) 0.4389(6) -0.2798(5) 0.033(3) Uani 1 1 d . . . . .
C128 C 1.5516(9) 0.5768(6) -0.2537(5) 0.037(3) Uani 1 1 d . . . . .
C130 C 1.7425(10) 0.6485(6) -0.4314(5) 0.035(3) Uani 1 1 d . . . . .
C135 C 1.3694(10) 0.5168(6) -0.0684(5) 0.042(3) Uani 1 1 d . . . . .
H135 H 1.349653 0.475890 -0.073080 0.050 Uiso 1 1 calc R U . . .
C136 C 1.6828(10) 0.6024(5) -0.3687(5) 0.035(3) Uani 1 1 d . . . . .
C137 C 1.4453(10) 0.5683(6) -0.1229(5) 0.038(3) Uani 1 1 d . . . . .
C138 C 1.4840(10) 0.3742(6) -0.2845(5) 0.039(3) Uani 1 1 d . . . . .
C139 C 1.6822(9) 0.7459(5) -0.3954(5) 0.032(3) Uani 1 1 d . . . . .
C140 C 1.5101(10) 0.3100(6) -0.1670(6) 0.041(3) Uani 1 1 d . . . . .
C142 C 1.3238(10) 0.5265(7) -0.0079(5) 0.048(3) Uani 1 1 d . . . . .
H142 H 1.271585 0.492395 0.029445 0.058 Uiso 1 1 calc R U . . .
C143 C 1.5040(9) 0.5105(6) -0.2190(5) 0.031(3) Uani 1 1 d . . . . .
F27 F 1.1994(5) 0.4563(3) -0.3243(3) 0.0446(15) Uani 1 1 d . . . . .
F44 F 0.6806(7) -0.0220(3) -0.2378(3) 0.074(2) Uani 1 1 d . . . . .
F53 F 0.6504(7) 0.2201(4) -0.4038(3) 0.070(2) Uani 1 1 d . . . . .
F56 F 0.3491(7) 0.0639(4) -0.3634(3) 0.086(2) Uani 1 1 d . . . . .
F61 F 1.1406(6) 0.1685(4) -0.3431(3) 0.067(2) Uani 1 1 d . . . . .
F64 F 0.4650(7) -0.0443(4) -0.2624(4) 0.085(2) Uani 1 1 d . . . . .
F77 F 0.7220(9) 0.2821(4) -0.3314(3) 0.087(2) Uani 1 1 d . . . . .
C78 C 1.0520(14) 0.2302(6) -0.3479(5) 0.046(3) Uani 1 1 d . . . . .
C85 C 0.9236(13) 0.2224(6) -0.3370(5) 0.042(3) Uani 1 1 d . . . . .
F86 F 0.4392(7) 0.1961(4) -0.4326(3) 0.090(2) Uani 1 1 d . . . . .
F102 F 1.0651(9) 0.4198(4) -0.4013(3) 0.104(3) Uani 1 1 d . . . . .
C106 C 0.4627(12) 0.0770(9) -0.3507(7) 0.053(3) Uani 1 1 d . . . . .
F111 F 0.8116(8) 0.4104(4) -0.3713(3) 0.102(3) Uani 1 1 d . . . . .
C113 C 0.5153(15) 0.0213(8) -0.3024(7) 0.065(4) Uani 1 1 d . . . . .
C114 C 1.0161(19) 0.3550(8) -0.3771(6) 0.061(4) Uani 1 1 d . . . . .
C133 C 0.7907(13) 0.1110(6) -0.3105(5) 0.045(3) Uani 1 1 d . . . . .
C134 C 0.8784(12) 0.1522(6) -0.3144(5) 0.038(3) Uani 1 1 d . . . . .
C141 C 0.6049(14) 0.1556(7) -0.3696(6) 0.055(3) Uani 1 1 d . . . . .
C144 C 0.6721(12) 0.1007(7) -0.3234(6) 0.048(3) Uani 1 1 d . . . . .
C145 C 0.4975(14) 0.1439(8) -0.3839(6) 0.054(4) Uani 1 1 d . . . . .
C146 C 0.8475(14) 0.2855(8) -0.3456(6) 0.056(4) Uani 1 1 d . . . . .
C149 C 0.8902(19) 0.3521(7) -0.3662(6) 0.065(4) Uani 1 1 d . . . . .
C151 C 0.6226(15) 0.0335(8) -0.2892(6) 0.057(4) Uani 1 1 d . . . . .
C59 C 1.0748(10) 0.0265(6) -0.2165(5) 0.038(3) Uani 1 1 d . . . . .
H59 H 1.084185 0.074289 -0.222013 0.046 Uiso 1 1 calc R U . . .
C80 C 1.1543(11) -0.0330(7) -0.1815(5) 0.051(3) Uani 1 1 d . . . . .
H80 H 1.216826 -0.026717 -0.161206 0.061 Uiso 1 1 calc R U . . .
C84 C 0.9796(10) 0.0155(6) -0.2441(5) 0.037(3) Uani 1 1 d . . . . .
C131 C 1.1418(12) -0.1022(7) -0.1761(5) 0.058(4) Uani 1 1 d . . . . .
H131 H 1.196173 -0.143171 -0.151877 0.069 Uiso 1 1 calc R U . . .
C147 C 1.0526(13) -0.1120(6) -0.2051(5) 0.061(4) Uani 1 1 d . . . . .
H147 H 1.046947 -0.159501 -0.201771 0.074 Uiso 1 1 calc R U . . .
C150 C 0.9698(12) -0.0535(6) -0.2394(5) 0.053(3) Uani 1 1 d . . . . .
H150 H 0.907534 -0.060582 -0.259224 0.064 Uiso 1 1 calc R U . . .
F71 F 1.2310(9) 0.2971(4) -0.3826(3) 0.091(3) Uani 1 1 d . . . . .
C1 C 1.0999(11) 0.4269(6) -0.2751(5) 0.034(3) Uani 1 1 d . . . . .
C2 C 0.9010(12) 0.0782(6) -0.2814(5) 0.042(3) Uani 1 1 d . . . . .
C3 C 1.0989(15) 0.2954(9) -0.3699(6) 0.059(4) Uani 1 1 d . . . . .
Cl1 Cl 1.4416(7) -0.1570(3) -0.0789(3) 0.201(3) Uani 1 1 d . . . . .
Cl2 Cl 1.6826(7) -0.2088(4) -0.1472(5) 0.232(3) Uani 1 1 d . . . . .
C4 C 1.605(2) -0.1643(16) -0.0911(9) 0.236(15) Uani 1 1 d . . . . .
H4A H 1.632354 -0.192009 -0.045801 0.284 Uiso 1 1 calc R U . . .
H4B H 1.633558 -0.114564 -0.110664 0.284 Uiso 1 1 calc R U . . .

loop_
_atom_site_aniso_label
_atom_site_aniso_U_11
_atom_site_aniso_U_22
_atom_site_aniso_U_33
_atom_site_aniso_U_23
_atom_site_aniso_U_13
_atom_site_aniso_U_12
F1 0.048(4) 0.042(4) 0.039(3) -0.014(3) -0.013(3) -0.012(3)
F2 0.045(4) 0.031(3) 0.024(3) -0.006(3) -0.006(3) -0.018(3)
F4 0.029(4) 0.030(3) 0.031(3) -0.009(3) 0.002(3) -0.002(3)
F10 0.039(4) 0.042(4) 0.029(3) -0.018(3) -0.004(3) -0.003(3)
F12 0.043(4) 0.025(3) 0.042(3) -0.002(3) -0.014(3) -0.004(3)
F13 0.037(4) 0.031(3) 0.032(3) -0.005(3) -0.011(3) -0.007(3)
F14 0.050(4) 0.025(3) 0.039(3) -0.002(3) -0.014(3) -0.005(3)
F18 0.029(4) 0.031(3) 0.040(3) 0.001(3) 0.001(3) -0.004(3)
F20 0.046(4) 0.040(4) 0.049(4) -0.019(3) -0.008(3) -0.013(3)
F22 0.043(4) 0.050(4) 0.043(3) -0.020(3) -0.018(3) 0.000(3)
F26 0.035(4) 0.047(4) 0.028(3) -0.016(3) -0.002(3) -0.002(3)
F32 0.044(4) 0.037(4) 0.062(4) -0.014(3) -0.014(3) -0.015(3)
F35 0.041(4) 0.034(4) 0.050(4) -0.013(3) -0.016(3) 0.011(3)
F36 0.045(4) 0.058(4) 0.056(4) -0.036(4) 0.006(3) 0.004(3)
F40 0.039(4) 0.038(4) 0.068(4) -0.012(3) -0.025(3) 0.003(3)
F45 0.034(4) 0.044(4) 0.084(5) -0.031(4) 0.003(3) 0.014(3)
F47 0.075(5) 0.067(5) 0.030(3) -0.026(3) -0.007(3) 0.011(4)
C48 0.017(6) 0.026(6) 0.031(6) -0.016(5) -0.001(5) 0.001(5)
C54 0.014(6) 0.026(6) 0.025(5) -0.012(5) 0.001(5) -0.002(5)
F57 0.138(7) 0.080(5) 0.059(4) -0.050(4) -0.017(4) -0.017(5)
C60 0.017(6) 0.026(6) 0.026(5) -0.017(5) 0.002(5) -0.007(5)
F62 0.107(6) 0.082(5) 0.072(5) -0.036(4) -0.017(4) -0.055(5)
C66 0.025(7) 0.025(6) 0.038(6) -0.016(6) -0.013(6) 0.006(6)
C69 0.030(7) 0.021(6) 0.023(6) -0.007(5) 0.000(5) -0.008(5)
C70 0.017(6) 0.037(7) 0.028(6) -0.009(6) -0.001(5) -0.003(5)
C72 0.022(7) 0.039(7) 0.020(5) -0.014(5) -0.003(5) -0.008(6)
C73 0.021(6) 0.015(5) 0.016(5) -0.006(4) 0.001(4) -0.007(4)
C74 0.017(6) 0.032(7) 0.031(6) -0.006(5) 0.007(5) -0.002(5)
C76 0.026(7) 0.031(7) 0.026(6) -0.011(5) 0.005(5) -0.008(5)
C88 0.038(8) 0.018(6) 0.029(6) -0.005(5) -0.003(6) -0.005(6)
C89 0.028(7) 0.030(7) 0.025(6) -0.008(5) 0.012(5) -0.011(6)
C95 0.025(7) 0.033(7) 0.026(6) -0.012(5) -0.004(5) 0.002(5)
C97 0.027(7) 0.042(7) 0.037(7) -0.018(6) -0.004(5) -0.013(6)
C101 0.018(7) 0.024(7) 0.066(8) -0.018(6) 0.001(6) -0.003(5)
C107 0.064(9) 0.026(7) 0.029(6) -0.009(5) -0.010(6) -0.003(6)
C108 0.051(9) 0.052(8) 0.033(7) -0.013(6) -0.004(6) -0.019(7)
C116 0.085(11) 0.047(8) 0.027(6) -0.022(6) -0.013(7) -0.022(7)
C118 0.046(8) 0.029(6) 0.026(6) -0.009(5) -0.008(6) -0.006(6)
C124 0.070(10) 0.049(8) 0.014(6) -0.018(6) -0.011(6) 0.005(7)
C125 0.021(6) 0.048(8) 0.023(6) -0.015(6) -0.007(5) -0.001(6)
C126 0.023(6) 0.019(6) 0.029(6) -0.002(5) -0.004(5) -0.005(5)
C132 0.024(7) 0.030(7) 0.056(8) -0.016(6) -0.011(6) -0.008(6)
B148 0.029(8) 0.032(7) 0.013(6) -0.006(5) -0.008(5) 0.005(6)
F3 0.020(3) 0.042(4) 0.047(3) -0.022(3) -0.011(3) 0.005(3)
F5 0.027(4) 0.030(3) 0.035(3) -0.015(3) -0.006(3) -0.001(3)
F6 0.035(4) 0.032(3) 0.023(3) -0.009(3) -0.008(3) 0.007(3)
F7 0.031(4) 0.045(4) 0.032(3) -0.020(3) -0.006(3) 0.004(3)
F8 0.041(4) 0.040(4) 0.045(4) -0.015(3) 0.003(3) -0.013(3)
F9 0.031(4) 0.040(4) 0.028(3) -0.011(3) 0.000(3) -0.008(3)
F16 0.059(5) 0.041(4) 0.067(4) -0.037(3) -0.005(3) 0.002(3)
F17 0.018(4) 0.042(4) 0.033(3) -0.010(3) -0.005(3) 0.004(3)
F19 0.051(4) 0.042(4) 0.023(3) -0.014(3) -0.004(3) -0.010(3)
F21 0.017(3) 0.036(3) 0.040(3) -0.010(3) -0.004(3) -0.001(3)
F23 0.042(4) 0.043(4) 0.031(3) -0.008(3) -0.001(3) -0.012(3)
F25 0.023(4) 0.054(4) 0.047(4) -0.018(3) -0.004(3) -0.001(3)
F28 0.055(4) 0.051(4) 0.054(4) -0.030(3) -0.017(3) 0.020(3)
F29 0.048(4) 0.041(4) 0.046(3) -0.023(3) -0.012(3) -0.012(3)
F31 0.057(4) 0.059(4) 0.043(4) -0.027(3) -0.013(3) -0.016(3)
F34 0.041(4) 0.033(4) 0.041(3) -0.003(3) -0.013(3) 0.001(3)
F38 0.047(4) 0.057(4) 0.058(4) -0.032(3) -0.005(3) -0.019(3)
F39 0.057(4) 0.036(4) 0.059(4) -0.014(3) -0.026(3) 0.026(3)
F42 0.066(5) 0.041(4) 0.030(3) -0.006(3) -0.016(3) 0.008(3)
F46 0.038(4) 0.046(4) 0.050(4) -0.023(3) -0.001(3) 0.012(3)
C55 0.019(6) 0.035(7) 0.028(6) -0.012(5) -0.012(5) 0.006(5)
C58 0.017(6) 0.029(6) 0.025(5) -0.017(5) -0.002(5) -0.004(5)
C63 0.025(6) 0.026(6) 0.027(6) -0.009(5) -0.008(5) 0.005(5)
C65 0.020(6) 0.019(6) 0.023(5) -0.005(5) -0.006(5) 0.003(5)
C67 0.024(6) 0.013(5) 0.022(5) -0.002(5) -0.003(5) -0.003(5)
C68 0.027(7) 0.025(6) 0.027(6) -0.013(5) -0.014(5) 0.010(5)
C75 0.034(7) 0.028(7) 0.062(8) -0.026(6) -0.014(6) -0.008(6)
C81 0.030(7) 0.023(6) 0.035(7) -0.005(5) -0.009(5) 0.007(5)
C83 0.030(7) 0.033(7) 0.014(5) 0.000(5) 0.000(5) 0.006(6)
C87 0.027(7) 0.034(7) 0.024(6) -0.014(5) -0.002(5) -0.003(5)
C90 0.052(8) 0.017(6) 0.013(5) -0.003(5) -0.003(5) -0.003(6)
C93 0.029(7) 0.028(6) 0.023(6) -0.007(5) -0.007(5) 0.011(6)
C96 0.018(6) 0.026(6) 0.028(6) -0.005(5) 0.004(5) -0.002(5)
C99 0.030(7) 0.029(6) 0.028(6) -0.012(5) -0.004(5) -0.008(6)
C100 0.022(6) 0.021(6) 0.027(6) -0.009(5) -0.004(5) -0.007(5)
C104 0.024(7) 0.034(7) 0.033(6) -0.018(6) -0.005(5) 0.001(6)
C109 0.039(7) 0.031(7) 0.033(7) -0.015(6) -0.004(6) -0.006(6)
C110 0.033(7) 0.022(6) 0.040(7) -0.005(6) -0.006(6) 0.008(5)
B112 0.021(7) 0.038(8) 0.034(7) -0.021(6) -0.002(6) -0.007(6)
C117 0.030(7) 0.031(7) 0.024(6) -0.006(5) -0.015(5) -0.002(6)
C119 0.041(8) 0.027(6) 0.028(6) -0.012(5) -0.005(5) -0.002(6)
C121 0.023(7) 0.020(6) 0.023(6) -0.003(5) -0.005(5) 0.010(5)
C122 0.032(7) 0.022(6) 0.035(6) -0.016(5) -0.010(5) 0.004(5)
C123 0.036(7) 0.016(6) 0.034(6) -0.010(5) -0.001(5) 0.001(5)
C129 0.033(7) 0.036(7) 0.035(7) -0.014(6) -0.001(6) -0.007(6)
F11 0.050(4) 0.052(4) 0.055(4) -0.023(3) -0.010(3) -0.011(3)
F15 0.046(4) 0.038(4) 0.040(3) -0.013(3) -0.004(3) -0.004(3)
F24 0.054(4) 0.040(4) 0.040(4) -0.010(3) -0.013(3) -0.006(3)
F30 0.043(4) 0.039(4) 0.043(3) -0.016(3) -0.001(3) -0.005(3)
F33 0.057(5) 0.038(4) 0.058(4) -0.005(3) -0.015(3) -0.010(3)
F37 0.044(4) 0.035(4) 0.051(4) -0.015(3) -0.010(3) 0.004(3)
F41 0.043(4) 0.073(5) 0.045(4) -0.026(4) 0.003(3) -0.012(4)
F43 0.060(5) 0.042(4) 0.054(4) -0.002(3) -0.011(3) -0.008(3)
F49 0.058(5) 0.045(4) 0.069(4) -0.021(3) -0.015(3) -0.008(3)
C50 0.010(6) 0.039(7) 0.038(6) -0.015(6) -0.006(5) 0.002(5)
F51 0.057(5) 0.053(4) 0.042(4) -0.005(3) -0.007(3) -0.016(4)
C79 0.015(6) 0.037(7) 0.033(6) -0.009(6) 0.013(5) -0.011(5)
C82 0.032(7) 0.030(7) 0.027(6) -0.010(5) -0.008(5) -0.004(5)
C91 0.029(7) 0.051(8) 0.030(6) -0.022(6) 0.001(5) -0.010(6)
C92 0.051(9) 0.078(10) 0.053(8) -0.049(8) -0.015(7) 0.010(7)
C94 0.017(6) 0.041(7) 0.036(6) -0.018(6) -0.003(5) -0.002(5)
C98 0.046(8) 0.043(7) 0.053(7) -0.028(6) 0.000(6) -0.014(6)
C105 0.036(8) 0.041(8) 0.033(7) -0.002(6) -0.003(6) -0.011(6)
C115 0.038(8) 0.024(7) 0.063(8) -0.023(7) 0.002(6) -0.018(6)
C120 0.038(8) 0.088(11) 0.043(8) -0.038(8) 0.003(6) 0.017(8)
C127 0.031(7) 0.026(7) 0.030(6) -0.003(6) 0.007(5) -0.015(5)
C128 0.025(7) 0.040(7) 0.045(7) -0.018(6) -0.011(6) 0.002(6)
C130 0.030(7) 0.050(8) 0.029(7) -0.015(6) -0.010(5) -0.007(6)
C135 0.039(8) 0.039(7) 0.036(6) -0.010(6) 0.001(6) -0.001(6)
C136 0.034(7) 0.019(6) 0.049(7) -0.007(6) -0.021(6) 0.003(5)
C137 0.033(7) 0.047(7) 0.034(6) -0.019(6) -0.001(5) -0.006(6)
C138 0.033(7) 0.048(8) 0.039(7) -0.019(7) 0.001(5) -0.019(6)
C139 0.021(7) 0.012(6) 0.052(7) -0.001(6) -0.013(6) 0.000(5)
C140 0.037(8) 0.033(7) 0.040(7) -0.004(6) -0.010(6) 0.004(6)
C142 0.039(8) 0.063(9) 0.035(7) -0.020(7) -0.005(6) 0.009(7)
C143 0.017(6) 0.038(7) 0.030(6) -0.010(6) -0.003(5) 0.003(5)
F27 0.034(4) 0.039(4) 0.045(4) -0.004(3) -0.002(3) -0.007(3)
F44 0.096(6) 0.046(4) 0.072(5) -0.019(4) -0.010(4) -0.008(4)
F53 0.078(6) 0.060(5) 0.060(4) -0.016(4) -0.015(4) 0.003(4)
F56 0.056(5) 0.124(7) 0.085(5) -0.055(5) 0.005(4) -0.015(5)
F61 0.085(6) 0.057(5) 0.050(4) -0.017(4) -0.013(4) 0.000(4)
F64 0.081(6) 0.083(6) 0.099(6) -0.050(5) 0.004(4) -0.020(5)
F77 0.100(7) 0.078(6) 0.073(5) -0.034(4) -0.022(5) 0.029(5)
C78 0.077(11) 0.028(8) 0.034(7) -0.008(6) -0.024(7) 0.001(8)
C85 0.054(9) 0.044(8) 0.030(6) -0.023(6) -0.012(6) 0.013(7)
F86 0.064(5) 0.111(7) 0.068(5) -0.025(5) -0.007(4) 0.018(5)
F102 0.200(10) 0.059(5) 0.053(5) -0.019(4) -0.014(5) -0.033(6)
C106 0.040(9) 0.081(11) 0.053(9) -0.041(9) -0.004(7) -0.013(9)
F111 0.157(8) 0.071(6) 0.065(5) -0.033(4) -0.022(5) 0.032(6)
C113 0.072(12) 0.061(11) 0.061(10) -0.025(9) -0.007(9) -0.012(10)
C114 0.115(15) 0.040(10) 0.031(7) -0.012(7) -0.012(9) -0.025(11)
C133 0.061(10) 0.047(8) 0.026(6) -0.019(6) -0.005(7) 0.004(8)
C134 0.060(9) 0.031(8) 0.020(6) -0.015(6) 0.003(5) 0.002(7)
C141 0.054(10) 0.057(10) 0.043(8) -0.017(8) 0.006(7) -0.013(8)
C144 0.054(10) 0.053(9) 0.028(7) -0.021(7) -0.001(7) 0.014(8)
C145 0.059(10) 0.052(10) 0.028(7) 0.000(7) -0.013(7) 0.009(8)
C146 0.051(10) 0.061(10) 0.047(8) -0.027(7) 0.001(7) 0.017(9)
C149 0.126(15) 0.023(9) 0.045(8) -0.023(7) -0.017(9) 0.017(10)
C151 0.073(11) 0.057(10) 0.036(8) -0.023(8) -0.012(8) 0.022(9)
C59 0.045(8) 0.031(7) 0.036(6) -0.006(6) -0.012(6) -0.010(6)
C80 0.052(9) 0.060(9) 0.033(7) -0.011(7) -0.014(6) 0.001(7)
C84 0.045(8) 0.036(7) 0.036(6) -0.023(6) -0.002(6) -0.003(6)
C131 0.065(10) 0.073(11) 0.025(7) -0.013(7) -0.009(6) 0.000(8)
C147 0.099(11) 0.034(8) 0.047(8) -0.012(7) -0.027(8) 0.010(8)
C150 0.080(10) 0.046(8) 0.045(7) -0.030(7) -0.015(7) 0.000(7)
F71 0.121(8) 0.084(6) 0.071(5) -0.019(4) -0.029(5) -0.031(6)
C1 0.036(8) 0.030(7) 0.028(6) -0.007(6) 0.012(6) -0.019(6)
C2 0.059(9) 0.048(8) 0.028(6) -0.028(6) 0.007(6) -0.014(7)
C3 0.067(12) 0.070(11) 0.043(8) -0.021(8) -0.020(8) -0.010(10)
Cl1 0.210(7) 0.195(6) 0.217(6) -0.047(5) -0.097(5) -0.074(5)
Cl2 0.224(8) 0.143(6) 0.300(9) -0.039(6) -0.075(7) -0.044(5)
C4 0.18(2) 0.47(5) 0.108(15) -0.10(2) -0.036(15) -0.18(3)

loop_
_atom_type_symbol
_atom_type_description
_atom_type_scat_dispersion_real
_atom_type_scat_dispersion_imag
_atom_type_scat_source
C C 0.0033 0.0016 'International Tables Vol C Tables 4.2.6.8 and 6.1.1.4'
H H 0.0000 0.0000 'International Tables Vol C Tables 4.2.6.8 and 6.1.1.4'
B B 0.0013 0.0007 'International Tables Vol C Tables 4.2.6.8 and 6.1.1.4'
Cl Cl 0.1484 0.1585 'International Tables Vol C Tables 4.2.6.8 and 6.1.1.4'
F F 0.0171 0.0103 'International Tables Vol C Tables 4.2.6.8 and 6.1.1.4'

loop_
_geom_angle_atom_site_label_1
_geom_angle_atom_site_label_2
_geom_angle_atom_site_label_3
_geom_angle
_geom_angle_site_symmetry_1
_geom_angle_site_symmetry_3
_geom_angle_publ_flag
F18 C48 C54 118.9(8) . . ?
F18 C48 C1 115.5(8) . . ?
C1 C48 C54 125.5(9) . . ?
C48 C54 B148 128.7(8) . . ?
C72 C54 C48 111.8(8) . . ?
C72 C54 B148 119.1(8) . . ?
C70 C60 C76 112.9(9) . . ?
C70 C60 B148 119.5(8) . . ?
C76 C60 B148 126.9(8) . . ?
F35 C66 C72 119.5(9) . . ?
C88 C66 F35 121.7(9) . . ?
C88 C66 C72 118.8(9) . . ?
F12 C69 C70 120.4(9) . . ?
F12 C69 C97 120.2(9) . . ?
C97 C69 C70 119.3(9) . . ?
F13 C70 C60 119.3(9) . . ?
F13 C70 C69 115.7(8) . . ?
C69 C70 C60 125.0(9) . . ?
F4 C72 C54 119.2(8) . . ?
F4 C72 C66 115.9(8) . . ?
C54 C72 C66 124.9(9) . . ?
C74 C73 C118 111.5(8) . . ?
C74 C73 B148 120.2(8) . . ?
C118 C73 B148 128.0(8) . . ?
F10 C74 C73 118.8(8) . . ?
F10 C74 C89 115.5(9) . . ?
C73 C74 C89 125.7(9) . . ?
F2 C76 C60 121.6(9) . . ?
F2 C76 C125 115.5(9) . . ?
C125 C76 C60 122.9(9) . . ?
F14 C88 C1 119.8(9) . . ?
C66 C88 F14 119.8(9) . . ?
C66 C88 C1 120.4(9) . . ?
F36 C89 C74 120.4(9) . . ?
C101 C89 F36 120.3(9) . . ?
C101 C89 C74 119.3(9) . . ?
F26 C95 C126 120.3(8) . . ?
C124 C95 F26 115.4(9) . . ?
C124 C95 C126 124.3(10) . . ?
F32 C97 C69 120.8(9) . . ?
F32 C97 C125 121.7(9) . . ?
C69 C97 C125 117.5(10) . . ?
F45 C101 C89 119.5(10) . . ?
F45 C101 C132 120.8(10) . . ?
C132 C101 C89 119.7(10) . . ?
F20 C107 C108 116.1(10) . . ?
F20 C107 C126 119.8(9) . . ?
C108 C107 C126 124.1(10) . . ?
F62 C108 C107 120.8(10) . . ?
F62 C108 C116 119.9(10) . . ?
C107 C108 C116 119.3(11) . . ?
F57 C116 C108 120.6(11) . . ?
F57 C116 C124 120.2(10) . . ?
C124 C116 C108 119.0(10) . . ?
F22 C118 C73 120.3(9) . . ?
F22 C118 C132 114.6(9) . . ?
C132 C118 C73 125.1(9) . . ?
F47 C124 C95 120.6(11) . . ?
F47 C124 C116 119.5(9) . . ?
C95 C124 C116 119.8(10) . . ?
C76 C125 F1 119.3(9) . . ?
C76 C125 C97 122.3(9) . . ?
C97 C125 F1 118.4(9) . . ?
C95 C126 C107 113.2(9) . . ?
C95 C126 B148 127.1(9) . . ?
C107 C126 B148 119.0(8) . . ?
F40 C132 C101 121.2(10) . . ?
F40 C132 C118 120.0(10) . . ?
C101 C132 C118 118.7(10) . . ?
C54 B148 C126 101.6(7) . . ?
C60 B148 C54 113.7(8) . . ?
C60 B148 C126 115.2(7) . . ?
C73 B148 C54 113.1(7) . . ?
C73 B148 C60 101.4(7) . . ?
C73 B148 C126 112.4(8) . . ?
F9 C55 C67 120.3(9) . . ?
F9 C55 C96 115.0(8) . . ?
C67 C55 C96 124.7(9) . . ?
C68 C58 C99 112.5(8) . . ?
C68 C58 B112 128.7(9) . . ?
C99 C58 B112 118.5(8) . . ?
F7 C63 C100 118.4(8) . . ?
C123 C63 F7 115.9(8) . . ?
C123 C63 C100 125.7(9) . . ?
C83 C65 B112 119.7(8) . . ?
C117 C65 C83 111.5(8) . . ?
C117 C65 B112 128.4(9) . . ?
C55 C67 C109 114.2(9) . . ?
C55 C67 B112 118.8(8) . . ?
C109 C67 B112 126.7(8) . . ?
F21 C68 C58 120.2(8) . . ?
F21 C68 C104 115.3(9) . . ?
C58 C68 C104 124.5(9) . . ?
F38 C75 C96 119.2(9) . . ?
F38 C75 C129 121.9(9) . . ?
C96 C75 C129 118.9(10) . . ?
F42 C81 C87 119.6(9) . . ?
F42 C81 C110 119.8(8) . . ?
C87 C81 C110 120.6(9) . . ?
F5 C83 C65 117.4(9) . . ?
F5 C83 C119 117.7(10) . . ?
C119 C83 C65 124.8(10) . . ?
F6 C87 C81 115.4(8) . . ?
F6 C87 C100 119.7(8) . . ?
C81 C87 C100 124.9(9) . . ?
F23 C90 C104 120.8(10) . . ?
F23 C90 C121 121.2(9) . . ?
C104 C90 C121 118.0(9) . . ?
F46 C93 C117 118.1(9) . . ?
C122 C93 F46 121.6(9) . . ?
C122 C93 C117 120.3(10) . . ?
F8 C96 C55 121.6(9) . . ?
F8 C96 C75 120.2(9) . . ?
C75 C96 C55 118.3(9) . . ?
F17 C99 C58 119.9(8) . . ?
F17 C99 C121 115.1(9) . . ?
C121 C99 C58 124.8(9) . . ?
C63 C100 C87 111.2(8) . . ?
C63 C100 B112 119.2(8) . . ?
C87 C100 B112 128.7(8) . . ?
F25 C104 C68 119.3(9) . . ?
F25 C104 C90 120.2(9) . . ?
C90 C104 C68 120.5(10) . . ?
F19 C109 C67 121.5(9) . . ?
F19 C109 C129 114.3(8) . . ?
C129 C109 C67 124.2(9) . . ?
F39 C110 C81 120.9(9) . . ?
F39 C110 C123 122.0(9) . . ?
C81 C110 C123 117.1(9) . . ?
C58 B112 C65 100.8(7) . . ?
C67 B112 C58 115.3(7) . . ?
C67 B112 C65 112.4(8) . . ?
C67 B112 C100 101.5(7) . . ?
C100 B112 C58 113.8(8) . . ?
C100 B112 C65 113.5(7) . . ?
F3 C117 C65 119.7(9) . . ?
F3 C117 C93 116.0(9) . . ?
C93 C117 C65 124.3(9) . . ?
F29 C119 C83 119.5(10) . . ?
F29 C119 C122 121.2(9) . . ?
C122 C119 C83 119.3(10) . . ?
F34 C121 C90 119.2(8) . . ?
F34 C121 C99 121.2(9) . . ?
C90 C121 C99 119.6(9) . . ?
F16 C122 C119 119.9(9) . . ?
C93 C122 F16 120.4(9) . . ?
C93 C122 C119 119.7(9) . . ?
F28 C123 C110 117.6(8) . . ?
C63 C123 F28 122.1(8) . . ?
C63 C123 C110 120.4(9) . . ?
F31 C129 C75 118.4(10) . . ?
F31 C129 C109 121.9(9) . . ?
C109 C129 C75 119.7(10) . . ?
C128 C50 C137 153.3(10) . . ?
C128 C50 C143 58.9(7) . . ?
C143 C50 C137 147.6(10) . . ?
C91 C79 C143 121.4(9) . . ?
C127 C79 C91 118.5(10) . . ?
C127 C79 C143 119.8(9) . . ?
C94 C82 C128 123.6(9) . . ?
C94 C82 C136 116.2(9) . . ?
C136 C82 C128 120.2(9) . . ?
F15 C91 C79 118.7(10) . . ?
F15 C91 C140 120.7(10) . . ?
C140 C91 C79 120.6(9) . . ?
C98 C92 H92 119.7 . . ?
C120 C92 H92 119.7 . . ?
C120 C92 C98 120.6(11) . . ?
F37 C94 C82 118.9(9) . . ?
F37 C94 C139 119.1(9) . . ?
C82 C94 C139 122.0(9) . . ?
C92 C98 H98 120.7 . . ?
C92 C98 C137 118.6(10) . . ?
C137 C98 H98 120.7 . . ?
F51 C105 C130 119.4(10) . . ?
F51 C105 C139 119.2(10) . . ?
C139 C105 C130 121.4(10) . . ?
F49 C115 C138 119.5(10) . . ?
F49 C115 C140 119.3(10) . . ?
C140 C115 C138 121.2(10) . . ?
C92 C120 H120 119.6 . . ?
C92 C120 C142 120.7(10) . . ?
C142 C120 H120 119.6 . . ?
F24 C127 C79 120.7(9) . . ?
F24 C127 C138 118.2(10) . . ?
C138 C127 C79 121.1(10) . . ?
C50 C128 C82 152.7(10) . . ?
C143 C128 C50 60.7(7) . . ?
C143 C128 C82 146.5(10) . . ?
F41 C130 C105 120.8(10) . . ?
F41 C130 C136 120.4(10) . . ?
C105 C130 C136 118.8(10) . . ?
C137 C135 H135 120.5 . . ?
C142 C135 H135 120.5 . . ?
C142 C135 C137 118.9(10) . . ?
F30 C136 C82 118.8(9) . . ?
F30 C136 C130 118.8(10) . . ?
C130 C136 C82 122.4(10) . . ?
C98 C137 C50 121.1(9) . . ?
C98 C137 C135 121.2(9) . . ?
C135 C137 C50 117.6(10) . . ?
F11 C138 C115 118.3(10) . . ?
F11 C138 C127 122.5(10) . . ?
C127 C138 C115 119.1(10) . . ?
F33 C139 C94 120.1(10) . . ?
F33 C139 C105 120.7(9) . . ?
C105 C139 C94 119.2(10) . . ?
F43 C140 C91 119.1(10) . . ?
F43 C140 C115 121.4(11) . . ?
C115 C140 C91 119.5(10) . . ?
C120 C142 H142 120.1 . . ?
C135 C142 C120 119.8(11) . . ?
C135 C142 H142 120.1 . . ?
C50 C143 C79 152.2(9) . . ?
C128 C143 C50 60.4(7) . . ?
C128 C143 C79 147.0(9) . . ?
C85 C78 F61 118.3(11) . . ?
C3 C78 F61 117.6(13) . . ?
C3 C78 C85 123.8(13) . . ?
C78 C85 C134 121.8(11) . . ?
C146 C85 C78 113.4(12) . . ?
C146 C85 C134 124.7(13) . . ?
C113 C106 F56 115.2(14) . . ?
C113 C106 C145 127.4(13) . . ?
C145 C106 F56 117.1(14) . . ?
C106 C113 F64 125.1(15) . . ?
C106 C113 C151 115.7(14) . . ?
C151 C113 F64 119.0(14) . . ?
C149 C114 F102 120.7(16) . . ?
C149 C114 C3 121.8(14) . . ?
C3 C114 F102 117.3(17) . . ?
C134 C133 C144 153.6(12) . . ?
C134 C133 C2 59.2(8) . . ?
C2 C133 C144 147.3(12) . . ?
C133 C134 C85 150.6(12) . . ?
C133 C134 C2 62.5(8) . . ?
C2 C134 C85 146.8(13) . . ?
F53 C141 C144 118.4(13) . . ?
F53 C141 C145 119.8(13) . . ?
C145 C141 C144 121.7(13) . . ?
C141 C144 C133 122.4(13) . . ?
C141 C144 C151 116.9(13) . . ?
C151 C144 C133 120.7(12) . . ?
F86 C145 C141 120.8(13) . . ?
C106 C145 F86 122.9(15) . . ?
C106 C145 C141 116.0(12) . . ?
F77 C146 C85 117.4(13) . . ?
F77 C146 C149 117.8(14) . . ?
C85 C146 C149 124.8(14) . . ?
F111 C149 C114 120.4(16) . . ?
F111 C149 C146 121.7(17) . . ?
C114 C149 C146 117.8(14) . . ?
F44 C151 C144 119.3(14) . . ?
C113 C151 F44 118.6(14) . . ?
C113 C151 C144 122.0(13) . . ?
C80 C59 H59 120.3 . . ?
C80 C59 C84 119.3(10) . . ?
C84 C59 H59 120.3 . . ?
C59 C80 H80 120.3 . . ?
C59 C80 C131 119.4(11) . . ?
C131 C80 H80 120.3 . . ?
C59 C84 C2 118.0(10) . . ?
C150 C84 C59 120.5(11) . . ?
C150 C84 C2 121.3(11) . . ?
C80 C131 H131 119.6 . . ?
C147 C131 C80 120.9(12) . . ?
C147 C131 H131 119.6 . . ?
C131 C147 H147 119.6 . . ?
C131 C147 C150 120.8(12) . . ?
C150 C147 H147 119.6 . . ?
C84 C150 C147 118.9(11) . . ?
C84 C150 H150 120.5 . . ?
C147 C150 H150 120.5 . . ?
C88 C1 C48 118.5(9) . . ?
F27 C1 C48 120.2(9) . . ?
F27 C1 C88 121.3(9) . . ?
C133 C2 C84 151.9(12) . . ?
C134 C2 C133 58.3(8) . . ?
C134 C2 C84 149.8(12) . . ?
C78 C3 F71 118.6(14) . . ?
C114 C3 C78 118.3(14) . . ?
C114 C3 F71 123.0(15) . . ?
Cl1 C4 Cl2 113.2(10) . . ?
Cl1 C4 H4A 108.9 . . ?
Cl1 C4 H4B 108.9 . . ?
Cl2 C4 H4A 108.9 . . ?
Cl2 C4 H4B 108.9 . . ?
H4A C4 H4B 107.8 . . ?

loop_
_geom_bond_atom_site_label_1
_geom_bond_atom_site_label_2
_geom_bond_distance
_geom_bond_site_symmetry_2
_geom_bond_publ_flag
F1 C125 1.381(10) . ?
F2 C76 1.346(10) . ?
F4 C72 1.376(9) . ?
F10 C74 1.374(10) . ?
F12 C69 1.348(9) . ?
F13 C70 1.363(10) . ?
F14 C88 1.357(10) . ?
F18 C48 1.361(9) . ?
F20 C107 1.353(11) . ?
F22 C118 1.359(10) . ?
F26 C95 1.364(10) . ?
F32 C97 1.344(10) . ?
F35 C66 1.348(10) . ?
F36 C89 1.368(10) . ?
F40 C132 1.338(11) . ?
F45 C101 1.363(10) . ?
F47 C124 1.355(11) . ?
C48 C54 1.390(11) . ?
C48 C1 1.376(12) . ?
C54 C72 1.383(12) . ?
C54 B148 1.655(13) . ?
F57 C116 1.355(10) . ?
C60 C70 1.393(12) . ?
C60 C76 1.399(12) . ?
C60 B148 1.649(14) . ?
F62 C108 1.363(12) . ?
C66 C72 1.398(12) . ?
C66 C88 1.342(12) . ?
C69 C70 1.385(12) . ?
C69 C97 1.369(12) . ?
C73 C74 1.380(11) . ?
C73 C118 1.408(12) . ?
C73 B148 1.639(13) . ?
C74 C89 1.381(12) . ?
C76 C125 1.360(12) . ?
C88 C1 1.367(13) . ?
C89 C101 1.365(13) . ?
C95 C124 1.359(12) . ?
C95 C126 1.382(12) . ?
C97 C125 1.376(12) . ?
C101 C132 1.364(13) . ?
C107 C108 1.367(13) . ?
C107 C126 1.389(13) . ?
C108 C116 1.372(14) . ?
C116 C124 1.364(14) . ?
C118 C132 1.390(13) . ?
C126 B148 1.662(13) . ?
F3 C117 1.359(10) . ?
F5 C83 1.353(10) . ?
F6 C87 1.369(9) . ?
F7 C63 1.362(9) . ?
F8 C96 1.344(10) . ?
F9 C55 1.351(9) . ?
F16 C122 1.353(10) . ?
F17 C99 1.368(10) . ?
F19 C109 1.353(10) . ?
F21 C68 1.359(9) . ?
F23 C90 1.347(9) . ?
F25 C104 1.369(10) . ?
F28 C123 1.358(10) . ?
F29 C119 1.353(11) . ?
F31 C129 1.358(10) . ?
F34 C121 1.341(9) . ?
F38 C75 1.359(10) . ?
F39 C110 1.331(10) . ?
F42 C81 1.365(10) . ?
F46 C93 1.359(10) . ?
C55 C67 1.371(11) . ?
C55 C96 1.394(12) . ?
C58 C68 1.376(12) . ?
C58 C99 1.402(12) . ?
C58 B112 1.657(14) . ?
C63 C100 1.395(11) . ?
C63 C123 1.357(12) . ?
C65 C83 1.424(12) . ?
C65 B112 1.665(13) . ?
C65 C117 1.392(12) . ?
C67 C109 1.382(11) . ?
C67 B112 1.641(13) . ?
C68 C104 1.382(12) . ?
C75 C96 1.386(12) . ?
C75 C129 1.387(13) . ?
C81 C87 1.371(12) . ?
C81 C110 1.372(12) . ?
C83 C119 1.370(12) . ?
C87 C100 1.407(11) . ?
C90 C104 1.374(12) . ?
C90 C121 1.375(12) . ?
C93 C117 1.385(12) . ?
C93 C122 1.347(12) . ?
C99 C121 1.381(12) . ?
C100 B112 1.650(14) . ?
C109 C129 1.368(13) . ?
C110 C123 1.392(12) . ?
C119 C122 1.364(13) . ?
F11 C138 1.352(10) . ?
F15 C91 1.337(10) . ?
F24 C127 1.339(10) . ?
F30 C136 1.351(10) . ?
F33 C139 1.347(10) . ?
F37 C94 1.351(10) . ?
F41 C130 1.350(10) . ?
F43 C140 1.347(10) . ?
F49 C115 1.353(10) . ?
C50 C128 1.381(13) . ?
C50 C137 1.446(12) . ?
C50 C143 1.387(13) . ?
F51 C105 1.331(10) . ?
C79 C91 1.397(13) . ?
C79 C127 1.373(12) . ?
C79 C143 1.449(13) . ?
C82 C94 1.364(12) . ?
C82 C128 1.430(13) . ?
C82 C136 1.399(13) . ?
C91 C140 1.361(13) . ?
C92 H92 0.9500 . ?
C92 C98 1.383(13) . ?
C92 C120 1.375(14) . ?
C94 C139 1.385(12) . ?
C98 H98 0.9500 . ?
C98 C137 1.389(13) . ?
C105 C130 1.356(13) . ?
C105 C139 1.353(13) . ?
C115 C138 1.384(13) . ?
C115 C140 1.355(13) . ?
C120 H120 0.9500 . ?
C120 C142 1.389(14) . ?
C127 C138 1.356(13) . ?
C128 C143 1.361(13) . ?
C130 C136 1.365(13) . ?
C135 H135 0.9500 . ?
C135 C137 1.402(13) . ?
C135 C142 1.380(12) . ?
C142 H142 0.9500 . ?
F27 C1 1.341(10) . ?
F44 C151 1.380(12) . ?
F53 C141 1.322(12) . ?
F56 C106 1.422(12) . ?
F61 C78 1.406(12) . ?
F64 C113 1.372(14) . ?
F77 C146 1.326(13) . ?
C78 C85 1.381(15) . ?
C78 C3 1.357(15) . ?
C85 C134 1.437(15) . ?
C85 C146 1.351(14) . ?
F86 C145 1.322(12) . ?
F102 C114 1.354(13) . ?
C106 C113 1.316(16) . ?
C106 C145 1.316(16) . ?
F111 C149 1.299(13) . ?
C113 C151 1.355(17) . ?
C114 C149 1.334(17) . ?
C114 C3 1.335(17) . ?
C133 C134 1.348(15) . ?
C133 C144 1.452(16) . ?
C133 C2 1.406(16) . ?
C134 C2 1.360(14) . ?
C141 C144 1.367(15) . ?
C141 C145 1.364(16) . ?
C144 C151 1.385(16) . ?
C146 C149 1.366(17) . ?
C59 H59 0.9500 . ?
C59 C80 1.384(13) . ?
C59 C84 1.410(13) . ?
C80 H80 0.9500 . ?
C80 C131 1.392(14) . ?
C84 C150 1.384(13) . ?
C84 C2 1.428(14) . ?
C131 H131 0.9500 . ?
C131 C147 1.365(15) . ?
C147 H147 0.9500 . ?
C147 C150 1.389(14) . ?
C150 H150 0.9500 . ?
F71 C3 1.393(13) . ?
Cl1 C4 1.71(2) . ?
Cl2 C4 1.79(2) . ?
C4 H4A 0.9900 . ?
C4 H4B 0.9900 . ?

loop_
_geom_torsion_atom_site_label_1
_geom_torsion_atom_site_label_2
_geom_torsion_atom_site_label_3
_geom_torsion_atom_site_label_4
_geom_torsion
_geom_torsion_site_symmetry_1
_geom_torsion_site_symmetry_2
_geom_torsion_site_symmetry_3
_geom_torsion_site_symmetry_4
_geom_torsion_publ_flag
F2 C76 C125 F1 -1.3(12) . . . . ?
F2 C76 C125 C97 179.0(8) . . . . ?
F10 C74 C89 F36 1.5(13) . . . . ?
F10 C74 C89 C101 -178.8(8) . . . . ?
F12 C69 C70 F13 1.3(12) . . . . ?
F12 C69 C70 C60 179.0(8) . . . . ?
F12 C69 C97 F32 0.8(14) . . . . ?
F12 C69 C97 C125 -179.4(8) . . . . ?
F14 C88 C1 C48 -178.3(8) . . . . ?
F14 C88 C1 F27 0.4(14) . . . . ?
F18 C48 C54 C72 179.1(7) . . . . ?
F18 C48 C54 B148 7.1(14) . . . . ?
F18 C48 C1 C88 179.1(8) . . . . ?
F18 C48 C1 F27 0.4(13) . . . . ?
F20 C107 C108 F62 -0.7(15) . . . . ?
F20 C107 C108 C116 177.8(9) . . . . ?
F20 C107 C126 C95 -177.2(8) . . . . ?
F20 C107 C126 B148 -6.0(13) . . . . ?
F22 C118 C132 F40 -4.6(13) . . . . ?
F22 C118 C132 C101 176.8(8) . . . . ?
F26 C95 C124 F47 1.3(13) . . . . ?
F26 C95 C124 C116 -175.3(9) . . . . ?
F26 C95 C126 C107 175.7(8) . . . . ?
F26 C95 C126 B148 5.3(14) . . . . ?
F32 C97 C125 F1 0.3(14) . . . . ?
F32 C97 C125 C76 -180.0(9) . . . . ?
F35 C66 C72 F4 0.1(12) . . . . ?
F35 C66 C72 C54 -178.6(8) . . . . ?
F35 C66 C88 F14 -1.1(14) . . . . ?
F35 C66 C88 C1 177.0(8) . . . . ?
F36 C89 C101 F45 2.2(14) . . . . ?
F36 C89 C101 C132 179.2(8) . . . . ?
F45 C101 C132 F40 -0.4(15) . . . . ?
F45 C101 C132 C118 178.2(8) . . . . ?
C48 C54 C72 F4 -179.2(7) . . . . ?
C48 C54 C72 C66 -0.5(13) . . . . ?
C48 C54 B148 C60 -130.6(9) . . . . ?
C48 C54 B148 C73 -15.6(13) . . . . ?
C48 C54 B148 C126 105.0(10) . . . . ?
C54 C48 C1 C88 -4.1(15) . . . . ?
C54 C48 C1 F27 177.1(8) . . . . ?
F57 C116 C124 F47 3.9(16) . . . . ?
F57 C116 C124 C95 -179.5(9) . . . . ?
C60 C76 C125 F1 -178.0(8) . . . . ?
C60 C76 C125 C97 2.3(15) . . . . ?
F62 C108 C116 F57 -2.9(16) . . . . ?
F62 C108 C116 C124 -177.6(10) . . . . ?
C66 C88 C1 C48 3.6(15) . . . . ?
C66 C88 C1 F27 -177.7(8) . . . . ?
C69 C97 C125 F1 -179.5(8) . . . . ?
C69 C97 C125 C76 0.2(15) . . . . ?
C70 C60 C76 F2 -179.1(8) . . . . ?
C70 C60 C76 C125 -2.5(13) . . . . ?
C70 C60 B148 C54 -173.9(8) . . . . ?
C70 C60 B148 C73 64.4(9) . . . . ?
C70 C60 B148 C126 -57.2(11) . . . . ?
C70 C69 C97 F32 178.0(8) . . . . ?
C70 C69 C97 C125 -2.1(14) . . . . ?
C72 C54 B148 C60 57.8(11) . . . . ?
C72 C54 B148 C73 172.8(8) . . . . ?
C72 C54 B148 C126 -66.6(10) . . . . ?
C72 C66 C88 F14 -179.9(8) . . . . ?
C72 C66 C88 C1 -1.8(14) . . . . ?
C73 C74 C89 F36 -179.6(8) . . . . ?
C73 C74 C89 C101 0.2(15) . . . . ?
C73 C118 C132 F40 176.9(8) . . . . ?
C73 C118 C132 C101 -1.7(16) . . . . ?
C74 C73 C118 F22 -177.2(8) . . . . ?
C74 C73 C118 C132 1.2(14) . . . . ?
C74 C73 B148 C54 -58.5(11) . . . . ?
C74 C73 B148 C60 63.6(10) . . . . ?
C74 C73 B148 C126 -172.8(8) . . . . ?
C74 C89 C101 F45 -177.6(8) . . . . ?
C74 C89 C101 C132 -0.6(15) . . . . ?
C76 C60 C70 F13 178.2(7) . . . . ?
C76 C60 C70 C69 0.5(13) . . . . ?
C76 C60 B148 C54 16.7(13) . . . . ?
C76 C60 B148 C73 -105.0(10) . . . . ?
C76 C60 B148 C126 133.4(9) . . . . ?
C88 C66 C72 F4 179.0(8) . . . . ?
C88 C66 C72 C54 0.3(14) . . . . ?
C89 C101 C132 F40 -177.3(9) . . . . ?
C89 C101 C132 C118 1.3(15) . . . . ?
C95 C126 B148 C54 106.6(10) . . . . ?
C95 C126 B148 C60 -16.7(13) . . . . ?
C95 C126 B148 C73 -132.2(9) . . . . ?
C97 C69 C70 F13 -175.9(8) . . . . ?
C97 C69 C70 C60 1.8(14) . . . . ?
C107 C108 C116 F57 178.6(9) . . . . ?
C107 C108 C116 C124 3.9(16) . . . . ?
C107 C126 B148 C54 -63.3(10) . . . . ?
C107 C126 B148 C60 173.4(8) . . . . ?
C107 C126 B148 C73 57.9(11) . . . . ?
C108 C107 C126 C95 4.7(14) . . . . ?
C108 C107 C126 B148 176.0(9) . . . . ?
C108 C116 C124 F47 178.6(9) . . . . ?
C108 C116 C124 C95 -4.7(16) . . . . ?
C118 C73 C74 F10 178.5(8) . . . . ?
C118 C73 C74 C89 -0.4(13) . . . . ?
C118 C73 B148 C54 128.9(9) . . . . ?
C118 C73 B148 C60 -108.9(10) . . . . ?
C118 C73 B148 C126 14.6(13) . . . . ?
C124 C95 C126 C107 -5.6(14) . . . . ?
C124 C95 C126 B148 -176.0(9) . . . . ?
C126 C95 C124 F47 -177.5(8) . . . . ?
C126 C95 C124 C116 5.9(16) . . . . ?
C126 C107 C108 F62 177.4(9) . . . . ?
C126 C107 C108 C116 -4.1(17) . . . . ?
B148 C54 C72 F4 -6.3(12) . . . . ?
B148 C54 C72 C66 172.4(8) . . . . ?
B148 C60 C70 F13 7.4(12) . . . . ?
B148 C60 C70 C69 -170.3(9) . . . . ?
B148 C60 C76 F2 -9.1(14) . . . . ?
B148 C60 C76 C125 167.5(9) . . . . ?
B148 C73 C74 F10 4.8(12) . . . . ?
B148 C73 C74 C89 -174.1(9) . . . . ?
B148 C73 C118 F22 -4.1(14) . . . . ?
B148 C73 C118 C132 174.3(9) . . . . ?
F5 C83 C119 F29 -0.4(12) . . . . ?
F5 C83 C119 C122 -179.7(8) . . . . ?
F6 C87 C100 C63 178.0(8) . . . . ?
F6 C87 C100 B112 8.8(14) . . . . ?
F7 C63 C100 C87 -177.8(7) . . . . ?
F7 C63 C100 B112 -7.5(13) . . . . ?
F7 C63 C123 F28 -0.2(13) . . . . ?
F7 C63 C123 C110 178.1(8) . . . . ?
F9 C55 C67 C109 -178.3(8) . . . . ?
F9 C55 C67 B112 -4.0(12) . . . . ?
F9 C55 C96 F8 -1.7(12) . . . . ?
F9 C55 C96 C75 178.3(8) . . . . ?
F17 C99 C121 F34 1.8(12) . . . . ?
F17 C99 C121 C90 180.0(8) . . . . ?
F19 C109 C129 F31 2.2(14) . . . . ?
F19 C109 C129 C75 180.0(8) . . . . ?
F21 C68 C104 F25 -0.9(12) . . . . ?
F21 C68 C104 C90 179.0(8) . . . . ?
F23 C90 C104 F25 0.9(13) . . . . ?
F23 C90 C104 C68 -179.0(8) . . . . ?
F23 C90 C121 F34 -1.2(13) . . . . ?
F23 C90 C121 C99 -179.4(8) . . . . ?
F29 C119 C122 F16 0.4(13) . . . . ?
F29 C119 C122 C93 -179.5(8) . . . . ?
F38 C75 C96 F8 -0.6(13) . . . . ?
F38 C75 C96 C55 179.4(8) . . . . ?
F38 C75 C129 F31 -1.0(14) . . . . ?
F38 C75 C129 C109 -178.9(9) . . . . ?
F39 C110 C123 F28 -1.2(14) . . . . ?
F39 C110 C123 C63 -179.6(9) . . . . ?
F42 C81 C87 F6 0.7(13) . . . . ?
F42 C81 C87 C100 -179.8(8) . . . . ?
F42 C81 C110 F39 0.6(15) . . . . ?
F42 C81 C110 C123 -179.7(8) . . . . ?
F46 C93 C117 F3 -0.2(12) . . . . ?
F46 C93 C117 C65 179.7(8) . . . . ?
F46 C93 C122 F16 -0.1(13) . . . . ?
F46 C93 C122 C119 179.7(8) . . . . ?
C55 C67 C109 F19 179.6(8) . . . . ?
C55 C67 C109 C129 -0.7(14) . . . . ?
C55 C67 B112 C58 173.5(8) . . . . ?
C55 C67 B112 C65 58.7(11) . . . . ?
C55 C67 B112 C100 -63.0(10) . . . . ?
C58 C68 C104 F25 -179.4(8) . . . . ?
C58 C68 C104 C90 0.6(14) . . . . ?
C58 C99 C121 F34 177.7(8) . . . . ?
C58 C99 C121 C90 -4.1(14) . . . . ?
C63 C100 B112 C58 60.5(11) . . . . ?
C63 C100 B112 C65 175.1(8) . . . . ?
C63 C100 B112 C67 -64.0(10) . . . . ?
C65 C83 C119 F29 178.4(8) . . . . ?
C65 C83 C119 C122 -0.9(14) . . . . ?
C67 C55 C96 F8 178.8(8) . . . . ?
C67 C55 C96 C75 -1.2(14) . . . . ?
C67 C109 C129 F31 -177.6(8) . . . . ?
C67 C109 C129 C75 0.2(16) . . . . ?
C68 C58 C99 F17 178.6(7) . . . . ?
C68 C58 C99 C121 2.9(13) . . . . ?
C68 C58 B112 C65 -111.3(10) . . . . ?
C68 C58 B112 C67 127.4(10) . . . . ?
C68 C58 B112 C100 10.6(13) . . . . ?
C81 C87 C100 C63 -1.5(13) . . . . ?
C81 C87 C100 B112 -170.6(9) . . . . ?
C81 C110 C123 F28 179.1(9) . . . . ?
C81 C110 C123 C63 0.7(14) . . . . ?
C83 C65 B112 C58 64.7(10) . . . . ?
C83 C65 B112 C67 -172.0(7) . . . . ?
C83 C65 B112 C100 -57.4(11) . . . . ?
C83 C65 C117 F3 -179.1(7) . . . . ?
C83 C65 C117 C93 1.0(12) . . . . ?
C83 C119 C122 F16 179.7(8) . . . . ?
C83 C119 C122 C93 -0.2(14) . . . . ?
C87 C81 C110 F39 179.4(9) . . . . ?
C87 C81 C110 C123 -0.8(15) . . . . ?
C87 C100 B112 C58 -131.1(9) . . . . ?
C87 C100 B112 C65 -16.5(13) . . . . ?
C87 C100 B112 C67 104.4(10) . . . . ?
C96 C55 C67 C109 1.2(13) . . . . ?
C96 C55 C67 B112 175.4(9) . . . . ?
C96 C75 C129 F31 177.6(8) . . . . ?
C96 C75 C129 C109 -0.3(15) . . . . ?
C99 C58 C68 F21 -179.5(7) . . . . ?
C99 C58 C68 C104 -1.1(13) . . . . ?
C99 C58 B112 C65 62.0(10) . . . . ?
C99 C58 B112 C67 -59.3(11) . . . . ?
C99 C58 B112 C100 -176.1(8) . . . . ?
C100 C63 C123 F28 -179.4(9) . . . . ?
C100 C63 C123 C110 -1.1(16) . . . . ?
C104 C90 C121 F34 -178.6(8) . . . . ?
C104 C90 C121 C99 3.2(13) . . . . ?
C109 C67 B112 C58 -13.0(14) . . . . ?
C109 C67 B112 C65 -127.8(9) . . . . ?
C109 C67 B112 C100 110.5(10) . . . . ?
C110 C81 C87 F6 -178.1(8) . . . . ?
C110 C81 C87 C100 1.3(16) . . . . ?
B112 C58 C68 F21 -5.8(14) . . . . ?
B112 C58 C68 C104 172.5(9) . . . . ?
B112 C58 C99 F17 4.3(12) . . . . ?
B112 C58 C99 C121 -171.5(8) . . . . ?
B112 C65 C83 F5 6.3(12) . . . . ?
B112 C65 C83 C119 -172.5(8) . . . . ?
B112 C65 C117 F3 -6.9(13) . . . . ?
B112 C65 C117 C93 173.2(9) . . . . ?
B112 C67 C109 F19 5.9(14) . . . . ?
B112 C67 C109 C129 -174.4(10) . . . . ?
C117 C65 C83 F5 179.2(7) . . . . ?
C117 C65 C83 C119 0.5(12) . . . . ?
C117 C65 B112 C58 -106.9(10) . . . . ?
C117 C65 B112 C67 16.4(13) . . . . ?
C117 C65 B112 C100 130.9(9) . . . . ?
C117 C93 C122 F16 -178.2(8) . . . . ?
C117 C93 C122 C119 1.6(14) . . . . ?
C121 C90 C104 F25 178.4(8) . . . . ?
C121 C90 C104 C68 -1.6(13) . . . . ?
C122 C93 C117 F3 178.0(8) . . . . ?
C122 C93 C117 C65 -2.1(14) . . . . ?
C123 C63 C100 C87 1.4(14) . . . . ?
C123 C63 C100 B112 171.7(9) . . . . ?
C129 C75 C96 F8 -179.3(8) . . . . ?
C129 C75 C96 C55 0.7(14) . . . . ?
F15 C91 C140 F43 1.2(15) . . . . ?
F15 C91 C140 C115 179.7(9) . . . . ?
F24 C127 C138 F11 0.2(14) . . . . ?
F24 C127 C138 C115 -176.7(8) . . . . ?
F37 C94 C139 F33 1.2(14) . . . . ?
F37 C94 C139 C105 178.9(9) . . . . ?
F41 C130 C136 F30 1.0(14) . . . . ?
F41 C130 C136 C82 178.8(8) . . . . ?
F49 C115 C138 F11 2.1(14) . . . . ?
F49 C115 C138 C127 179.1(9) . . . . ?
F49 C115 C140 F43 -0.8(15) . . . . ?
F49 C115 C140 C91 -179.2(9) . . . . ?
C50 C128 C143 C79 -172.4(18) . . . . ?
F51 C105 C130 F41 2.6(15) . . . . ?
F51 C105 C130 C136 179.7(9) . . . . ?
F51 C105 C139 F33 -1.8(15) . . . . ?
F51 C105 C139 C94 -179.4(9) . . . . ?
C79 C91 C140 F43 179.9(8) . . . . ?
C79 C91 C140 C115 -1.6(15) . . . . ?
C79 C127 C138 F11 178.6(8) . . . . ?
C79 C127 C138 C115 1.7(15) . . . . ?
C82 C94 C139 F33 179.9(9) . . . . ?
C82 C94 C139 C105 -2.4(15) . . . . ?
C82 C128 C143 C50 178.4(18) . . . . ?
C82 C128 C143 C79 6(3) . . . . ?
C91 C79 C127 F24 176.2(8) . . . . ?
C91 C79 C127 C138 -2.1(14) . . . . ?
C91 C79 C143 C50 -28(2) . . . . ?
C91 C79 C143 C128 137.2(15) . . . . ?
C92 C98 C137 C50 -176.8(9) . . . . ?
C92 C98 C137 C135 0.3(16) . . . . ?
C92 C120 C142 C135 -2.1(17) . . . . ?
C94 C82 C128 C50 -17(3) . . . . ?
C94 C82 C128 C143 166.1(14) . . . . ?
C94 C82 C136 F30 174.2(8) . . . . ?
C94 C82 C136 C130 -3.5(15) . . . . ?
C98 C92 C120 C142 4.0(17) . . . . ?
C105 C130 C136 F30 -176.1(9) . . . . ?
C105 C130 C136 C82 1.7(15) . . . . ?
C120 C92 C98 C137 -3.1(16) . . . . ?
C127 C79 C91 F15 -179.2(8) . . . . ?
C127 C79 C91 C140 2.1(14) . . . . ?
C127 C79 C143 C50 157.5(16) . . . . ?
C127 C79 C143 C128 -37(2) . . . . ?
C128 C50 C137 C98 -15(3) . . . . ?
C128 C50 C137 C135 168.1(17) . . . . ?
C128 C50 C143 C79 171(2) . . . . ?
C128 C82 C94 F37 1.9(15) . . . . ?
C128 C82 C94 C139 -176.9(9) . . . . ?
C128 C82 C136 F30 -5.0(14) . . . . ?
C128 C82 C136 C130 177.2(9) . . . . ?
C130 C105 C139 F33 178.0(9) . . . . ?
C130 C105 C139 C94 0.4(16) . . . . ?
C136 C82 C94 F37 -177.4(8) . . . . ?
C136 C82 C94 C139 3.9(14) . . . . ?
C136 C82 C128 C50 162.4(17) . . . . ?
C136 C82 C128 C143 -15(2) . . . . ?
C137 C50 C128 C82 7(4) . . . . ?
C137 C50 C128 C143 -175(2) . . . . ?
C137 C50 C143 C79 -14(3) . . . . ?
C137 C50 C143 C128 175.4(17) . . . . ?
C137 C135 C142 C120 -0.6(15) . . . . ?
C138 C115 C140 F43 179.6(9) . . . . ?
C138 C115 C140 C91 1.2(16) . . . . ?
C139 C105 C130 F41 -177.1(9) . . . . ?
C139 C105 C130 C136 0.0(16) . . . . ?
C140 C115 C138 F11 -178.2(9) . . . . ?
C140 C115 C138 C127 -1.2(16) . . . . ?
C142 C135 C137 C50 178.8(9) . . . . ?
C142 C135 C137 C98 1.5(15) . . . . ?
C143 C50 C128 C82 -178(2) . . . . ?
C143 C50 C137 C98 174.1(14) . . . . ?
C143 C50 C137 C135 -3(2) . . . . ?
C143 C79 C91 F15 6.6(13) . . . . ?
C143 C79 C91 C140 -172.1(9) . . . . ?
C143 C79 C127 F24 -9.5(13) . . . . ?
C143 C79 C127 C138 172.1(9) . . . . ?
F53 C141 C144 C133 0.3(16) . . . . ?
F53 C141 C144 C151 -179.2(9) . . . . ?
F53 C141 C145 F86 1.2(17) . . . . ?
F53 C141 C145 C106 176.0(10) . . . . ?
F56 C106 C113 F64 -4.0(18) . . . . ?
F56 C106 C113 C151 -179.1(10) . . . . ?
F56 C106 C145 F86 -6.9(17) . . . . ?
F56 C106 C145 C141 178.4(9) . . . . ?
F61 C78 C85 C134 6.3(14) . . . . ?
F61 C78 C85 C146 -177.4(8) . . . . ?
F61 C78 C3 C114 177.5(9) . . . . ?
F61 C78 C3 F71 -3.5(14) . . . . ?
F64 C113 C151 F44 2.9(17) . . . . ?
F64 C113 C151 C144 -174.2(10) . . . . ?
F77 C146 C149 F111 0.5(17) . . . . ?
F77 C146 C149 C114 176.6(10) . . . . ?
C78 C85 C134 C133 -153.9(16) . . . . ?
C78 C85 C134 C2 24(2) . . . . ?
C78 C85 C146 F77 -175.3(9) . . . . ?
C78 C85 C146 C149 2.8(16) . . . . ?
C85 C78 C3 C114 4.5(17) . . . . ?
C85 C78 C3 F71 -176.6(9) . . . . ?
C85 C134 C2 C133 -178.7(17) . . . . ?
C85 C134 C2 C84 3(3) . . . . ?
C85 C146 C149 F111 -177.7(10) . . . . ?
C85 C146 C149 C114 -1.5(18) . . . . ?
F102 C114 C149 F111 -7.5(18) . . . . ?
F102 C114 C149 C146 176.3(9) . . . . ?
F102 C114 C3 C78 -177.9(9) . . . . ?
F102 C114 C3 F71 3.3(17) . . . . ?
C106 C113 C151 F44 178.3(10) . . . . ?
C106 C113 C151 C144 1.2(18) . . . . ?
C113 C106 C145 F86 179.1(12) . . . . ?
C113 C106 C145 C141 4.3(19) . . . . ?
C133 C134 C2 C84 -178.7(19) . . . . ?
C133 C144 C151 F44 5.9(15) . . . . ?
C133 C144 C151 C113 -177.0(10) . . . . ?
C134 C85 C146 F77 0.9(16) . . . . ?
C134 C85 C146 C149 179.0(10) . . . . ?
C134 C133 C144 C141 14(3) . . . . ?
C134 C133 C144 C151 -166.6(18) . . . . ?
C134 C133 C2 C84 179(2) . . . . ?
C141 C144 C151 F44 -174.6(9) . . . . ?
C141 C144 C151 C113 2.5(17) . . . . ?
C144 C133 C134 C85 -1(4) . . . . ?
C144 C133 C134 C2 180(2) . . . . ?
C144 C133 C2 C134 180.0(18) . . . . ?
C144 C133 C2 C84 -1(3) . . . . ?
C144 C141 C145 F86 -174.8(10) . . . . ?
C144 C141 C145 C106 0.0(17) . . . . ?
C145 C106 C113 F64 170.1(12) . . . . ?
C145 C106 C113 C151 -5(2) . . . . ?
C145 C141 C144 C133 176.3(10) . . . . ?
C145 C141 C144 C151 -3.1(16) . . . . ?
C146 C85 C134 C133 30(2) . . . . ?
C146 C85 C134 C2 -152.2(14) . . . . ?
C149 C114 C3 C78 -2.8(18) . . . . ?
C149 C114 C3 F71 178.3(10) . . . . ?
C59 C80 C131 C147 0.2(16) . . . . ?
C59 C84 C150 C147 2.0(15) . . . . ?
C59 C84 C2 C133 -162.8(16) . . . . ?
C59 C84 C2 C134 15(2) . . . . ?
C80 C59 C84 C150 -3.3(15) . . . . ?
C80 C59 C84 C2 -178.6(9) . . . . ?
C80 C131 C147 C150 -1.5(17) . . . . ?
C84 C59 C80 C131 2.2(15) . . . . ?
C131 C147 C150 C84 0.4(17) . . . . ?
C150 C84 C2 C133 22(2) . . . . ?
C150 C84 C2 C134 -160.4(15) . . . . ?
C1 C48 C54 C72 2.5(13) . . . . ?
C1 C48 C54 B148 -169.6(9) . . . . ?
C2 C133 C134 C85 178.5(19) . . . . ?
C2 C133 C144 C141 -166.1(14) . . . . ?
C2 C133 C144 C151 13(2) . . . . ?
C2 C84 C150 C147 177.1(10) . . . . ?
C3 C78 C85 C134 179.3(10) . . . . ?
C3 C78 C85 C146 -4.4(15) . . . . ?
C3 C114 C149 F111 177.6(10) . . . . ?
C3 C114 C149 C146 1.4(19) . . . . ?
